data_7062492
loop_
_publ_author_name
'Wongsuwan, Sutthida'
'Chatwichien, Jaruwan'
'Sirisaksoontorn, Weekit'
'Chainok, Kittipong'
'Songsasen, Apisit'
'Chotima, Ratanon'

_publ_section_title
;
 Novel Pd(ii) pincer complexes bearing salicylaldimine-based benzothiazole
 derivatives: synthesis, structural characterization, DNA/BSA binding, and
 biological evaluation
;
_journal_issue 22
_journal_name_full 'New Journal of Chemistry'
_journal_page_first 10624
_journal_page_last 10637
_journal_paper_doi 10.1039/D3NJ00458A
_journal_volume 47
_journal_year 2023
_chemical_formula_moiety 'C20 H11 Cl F2 N2 O Pd S'
_chemical_formula_sum 'C20 H11 Cl F2 N2 O Pd S'
_chemical_formula_weight 507.22
_space_group_crystal_system orthorhombic
_space_group_IT_number 61
_space_group_name_Hall '-P 2ac 2ab'
_space_group_name_H-M_alt 'P b c a'
_atom_sites_solution_hydrogens geom
_audit_creation_date 2022-10-30
_audit_creation_method
;
Olex2 1.5
(compiled 2022.04.07 svn.rca3783a0 for OlexSys, GUI svn.r6498)
;
_audit_update_record
;
2022-10-30 deposited with the CCDC.	2023-05-18 downloaded from the CCDC.
;
_cell_angle_alpha 90
_cell_angle_beta 90
_cell_angle_gamma 90
_cell_formula_units_Z 8
_cell_length_a 12.4974(3)
_cell_length_b 11.1274(3)
_cell_length_c 25.9429(8)
_cell_measurement_reflns_used 9722
_cell_measurement_temperature 296
_cell_measurement_theta_max 28.305
_cell_measurement_theta_min 2.574
_cell_volume 3607.71(17)
_computing_cell_refinement 'SAINT V8.40B (Bruker, 2021)'
_computing_data_reduction 'SAINT V8.40B (Bruker, 2021)'
_computing_molecular_graphics 'Olex2 1.5 (Dolomanov et al., 2009)'
_computing_publication_material 'Olex2 1.5 (Dolomanov et al., 2009)'
_computing_structure_refinement 'SHELXL 2018/3 (Sheldrick, 2015)'
_diffrn_ambient_temperature 296
_diffrn_detector 'Bruker PHOTON 200 area detector'
_diffrn_detector_area_resol_mean 7.39
_diffrn_detector_type 'PHOTON II area detector'
_diffrn_measured_fraction_theta_full 0.999
_diffrn_measured_fraction_theta_max 0.998
_diffrn_measurement_device 'four-circle KAPPA diffractometer'
_diffrn_measurement_device_type 'Bruker D8 QUEST CMOS'
_diffrn_measurement_method '\f and \w scans'
_diffrn_radiation_collimation '0.5 mm'
_diffrn_radiation_monochromator graphite
_diffrn_radiation_probe x-ray
_diffrn_radiation_type MoK\a
_diffrn_radiation_wavelength 0.71073
_diffrn_radiation_xray_symbol K-L~3~
_diffrn_reflns_av_R_equivalents 0.0516
_diffrn_reflns_av_unetI/netI 0.0116
_diffrn_reflns_Laue_measured_fraction_full 0.999
_diffrn_reflns_Laue_measured_fraction_max 0.998
_diffrn_reflns_limit_h_max 16
_diffrn_reflns_limit_h_min -16
_diffrn_reflns_limit_k_max 14
_diffrn_reflns_limit_k_min -14
_diffrn_reflns_limit_l_max 34
_diffrn_reflns_limit_l_min -34
_diffrn_reflns_number 153380
_diffrn_reflns_point_group_measured_fraction_full 0.999
_diffrn_reflns_point_group_measured_fraction_max 0.998
_diffrn_reflns_theta_full 25.242
_diffrn_reflns_theta_max 28.339
_diffrn_reflns_theta_min 2.911
_diffrn_source 'sealed x-ray tube'
_diffrn_source_current 30.0
_diffrn_source_power 1.5
_diffrn_source_target Mo
_diffrn_source_type Mo
_diffrn_source_voltage 50.0
_diffrn_standards_number 0
_exptl_absorpt_coefficient_mu 1.326
_exptl_absorpt_correction_T_max 0.7457
_exptl_absorpt_correction_T_min 0.6664
_exptl_absorpt_correction_type multi-scan
_exptl_absorpt_process_details
;
SADABS-2016/2 (Bruker,2016/2) was used for absorption correction.
wR2(int) was 0.0698 before and 0.0625 after correction.
The Ratio of minimum to maximum transmission is 0.8937.
The \l/2 correction factor is Not present.
;
_exptl_crystal_colour yellow
_exptl_crystal_colour_primary yellow
_exptl_crystal_density_diffrn 1.868
_exptl_crystal_description block
_exptl_crystal_F_000 2000
_exptl_crystal_size_max 0.28
_exptl_crystal_size_mid 0.2
_exptl_crystal_size_min 0.2
_refine_diff_density_max 0.374
_refine_diff_density_min -0.589
_refine_diff_density_rms 0.060
_refine_ls_extinction_coef 0.00045(9)
_refine_ls_extinction_expression Fc^*^=kFc[1+0.001xFc^2^\l^3^/sin(2\q)]^-1/4^
_refine_ls_extinction_method 'SHELXL-2018/3 (Sheldrick 2018)'
_refine_ls_goodness_of_fit_ref 1.154
_refine_ls_hydrogen_treatment constr
_refine_ls_matrix_type full
_refine_ls_number_parameters 254
_refine_ls_number_reflns 4504
_refine_ls_number_restraints 0
_refine_ls_restrained_S_all 1.154
_refine_ls_R_factor_all 0.0357
_refine_ls_R_factor_gt 0.0299
_refine_ls_shift/su_max 0.002
_refine_ls_shift/su_mean 0.000
_refine_ls_structure_factor_coef Fsqd
_refine_ls_weighting_details 'w=1/[\s^2^(Fo^2^)+(0.0178P)^2^+4.2014P] where P=(Fo^2^+2Fc^2^)/3'
_refine_ls_weighting_scheme calc
_refine_ls_wR_factor_gt 0.0619
_refine_ls_wR_factor_ref 0.0643
_reflns_Friedel_coverage 0.000
_reflns_number_gt 4023
_reflns_number_total 4504
_reflns_threshold_expression 'I > 2\s(I)'
_cod_data_source_file d3nj00458a2.cif
_cod_data_source_block 5
_cod_depositor_comments 'Adding full bibliography for 7062488--7062493.cif.'
_cod_database_code 7062492
_shelx_shelxl_version_number 2018/3
_shelx_space_group_comment
;
The symmetry employed for this shelxl refinement is uniquely defined
by the following loop, which should always be used as a source of
symmetry information in preference to the above space-group names.
They are only intended as comments.
;
_shelx_estimated_absorpt_t_max 0.777
_shelx_estimated_absorpt_t_min 0.708
_olex2_refinement_description
;
1. Fixed Uiso
 At 1.2 times of:
  All C(H) groups
2.a Aromatic/amide H refined with riding coordinates:
 C2(H2), C3(H3), C4(H4), C5(H5), C9(H9), C10(H10), C11(H11), C12(H12),
 C14(H14), C18(H18), C20(H20)
;
_olex2_submission_special_instructions 'No special instructions were received'

loop_
_space_group_symop_operation_xyz
'x, y, z'
'-x+1/2, -y, z+1/2'
'-x, y+1/2, -z+1/2'
'x+1/2, -y+1/2, -z'
'-x, -y, -z'
'x-1/2, y, -z-1/2'
'x, -y-1/2, z-1/2'
'-x-1/2, y-1/2, z'

loop_
_atom_site_label
_atom_site_type_symbol
_atom_site_fract_x
_atom_site_fract_y
_atom_site_fract_z
_atom_site_U_iso_or_equiv
_atom_site_adp_type
_atom_site_occupancy
_atom_site_site_symmetry_order
_atom_site_calc_flag
_atom_site_refinement_flags_posn
_atom_site_refinement_flags_adp
_atom_site_refinement_flags_occupancy
_atom_site_disorder_assembly
_atom_site_disorder_group
Pd1 Pd 0.37210(2) 0.69668(2) 0.39232(2) 0.03235(7) Uani 1 1 d . . . . .
Cl1 Cl 0.50943(5) 0.83771(6) 0.39002(3) 0.05354(19) Uani 1 1 d . . . . .
S1 S 0.54401(7) 0.34909(7) 0.43000(3) 0.0562(2) Uani 1 1 d . . . . .
F1 F 0.18468(14) 0.97783(14) 0.30255(7) 0.0536(4) Uani 1 1 d . . . . .
F2 F -0.08874(15) 0.71021(19) 0.25643(8) 0.0707(5) Uani 1 1 d . . . . .
O1 O 0.26884(13) 0.82200(14) 0.36866(7) 0.0382(4) Uani 1 1 d . . . . .
N1 N 0.47099(16) 0.55360(18) 0.40126(8) 0.0364(4) Uani 1 1 d . . . . .
N2 N 0.25126(16) 0.58867(17) 0.41000(8) 0.0347(4) Uani 1 1 d . . . . .
C1 C 0.5622(2) 0.5334(2) 0.37107(10) 0.0403(6) Uani 1 1 d . . . . .
C2 C 0.6002(2) 0.6047(3) 0.33114(11) 0.0497(7) Uani 1 1 d . . . . .
H2 H 0.564733 0.674815 0.321804 0.060 Uiso 1 1 calc R U . . .
C3 C 0.6918(3) 0.5692(4) 0.30558(13) 0.0644(9) Uani 1 1 d . . . . .
H3 H 0.718210 0.616201 0.278789 0.077 Uiso 1 1 calc R U . . .
C4 C 0.7452(3) 0.4645(4) 0.31925(14) 0.0764(11) Uani 1 1 d . . . . .
H4 H 0.808004 0.443968 0.302144 0.092 Uiso 1 1 calc R U . . .
C5 C 0.7075(3) 0.3915(3) 0.35719(14) 0.0700(10) Uani 1 1 d . . . . .
H5 H 0.743041 0.320758 0.365733 0.084 Uiso 1 1 calc R U . . .
C6 C 0.6140(2) 0.4254(3) 0.38300(11) 0.0506(7) Uani 1 1 d . . . . .
C7 C 0.4499(2) 0.4629(2) 0.43186(10) 0.0399(6) Uani 1 1 d . . . . .
C8 C 0.3560(2) 0.4517(2) 0.46481(10) 0.0428(6) Uani 1 1 d . . . . .
C9 C 0.3580(3) 0.3728(3) 0.50674(12) 0.0572(8) Uani 1 1 d . . . . .
H9 H 0.419090 0.327465 0.513102 0.069 Uiso 1 1 calc R U . . .
C10 C 0.2708(3) 0.3614(3) 0.53868(13) 0.0740(11) Uani 1 1 d . . . . .
H10 H 0.272981 0.307519 0.566080 0.089 Uiso 1 1 calc R U . . .
C11 C 0.1806(3) 0.4289(3) 0.53038(13) 0.0716(10) Uani 1 1 d . . . . .
H11 H 0.123149 0.423549 0.553064 0.086 Uiso 1 1 calc R U . . .
C12 C 0.1749(3) 0.5052(3) 0.48823(12) 0.0546(7) Uani 1 1 d . . . . .
H12 H 0.113513 0.550522 0.482497 0.065 Uiso 1 1 calc R U . . .
C13 C 0.2612(2) 0.5140(2) 0.45449(10) 0.0409(6) Uani 1 1 d . . . . .
C14 C 0.1618(2) 0.5896(2) 0.38538(10) 0.0379(5) Uani 1 1 d . . . . .
H14 H 0.112812 0.529288 0.393133 0.045 Uiso 1 1 calc R U . . .
C15 C 0.13153(19) 0.6755(2) 0.34716(10) 0.0355(5) Uani 1 1 d . . . . .
C16 C 0.18520(19) 0.7872(2) 0.34261(9) 0.0341(5) Uani 1 1 d . . . . .
C17 C 0.1374(2) 0.8692(2) 0.30763(10) 0.0392(5) Uani 1 1 d . . . . .
C18 C 0.0484(2) 0.8449(3) 0.27922(11) 0.0468(6) Uani 1 1 d . . . . .
H18 H 0.020865 0.901479 0.256402 0.056 Uiso 1 1 calc R U . . .
C19 C -0.0001(2) 0.7337(3) 0.28518(11) 0.0477(6) Uani 1 1 d . . . . .
C20 C 0.0377(2) 0.6504(3) 0.31825(11) 0.0440(6) Uani 1 1 d . . . . .
H20 H 0.002702 0.577220 0.322078 0.053 Uiso 1 1 calc R U . . .

loop_
_atom_site_aniso_label
_atom_site_aniso_U_11
_atom_site_aniso_U_22
_atom_site_aniso_U_33
_atom_site_aniso_U_23
_atom_site_aniso_U_13
_atom_site_aniso_U_12
Pd1 0.02952(10) 0.02386(9) 0.04367(11) 0.00115(7) -0.00092(7) -0.00007(6)
Cl1 0.0334(3) 0.0319(3) 0.0953(6) 0.0027(3) 0.0006(3) -0.0033(2)
S1 0.0688(5) 0.0356(3) 0.0642(5) 0.0015(3) -0.0196(4) 0.0167(3)
F1 0.0627(11) 0.0383(8) 0.0597(10) 0.0111(7) -0.0081(8) -0.0047(8)
F2 0.0492(10) 0.0899(15) 0.0729(12) 0.0005(11) -0.0228(9) -0.0098(10)
O1 0.0361(9) 0.0235(8) 0.0551(10) -0.0004(7) -0.0064(8) 0.0013(7)
N1 0.0358(10) 0.0294(9) 0.0439(11) 0.0000(8) -0.0073(9) 0.0024(8)
N2 0.0352(10) 0.0268(9) 0.0422(10) 0.0007(8) 0.0025(9) -0.0034(8)
C1 0.0350(12) 0.0400(13) 0.0458(14) -0.0074(11) -0.0090(11) 0.0088(10)
C2 0.0411(14) 0.0549(17) 0.0531(16) -0.0010(13) -0.0027(12) 0.0089(13)
C3 0.0490(17) 0.087(2) 0.0573(18) -0.0022(18) 0.0044(14) 0.0134(17)
C4 0.0546(19) 0.107(3) 0.068(2) -0.011(2) 0.0034(18) 0.036(2)
C5 0.065(2) 0.074(2) 0.071(2) -0.0099(19) -0.0089(18) 0.0398(19)
C6 0.0530(16) 0.0480(16) 0.0507(16) -0.0072(12) -0.0144(13) 0.0174(13)
C7 0.0469(14) 0.0285(11) 0.0441(14) -0.0014(10) -0.0143(11) 0.0015(10)
C8 0.0555(16) 0.0305(12) 0.0425(13) 0.0009(10) -0.0126(12) -0.0098(11)
C9 0.074(2) 0.0449(16) 0.0531(17) 0.0136(13) -0.0218(16) -0.0176(15)
C10 0.094(3) 0.073(2) 0.0549(19) 0.0272(17) -0.0154(19) -0.033(2)
C11 0.082(3) 0.077(2) 0.0552(19) 0.0134(18) 0.0084(18) -0.035(2)
C12 0.0554(17) 0.0542(17) 0.0541(17) 0.0049(14) 0.0076(14) -0.0154(15)
C13 0.0503(15) 0.0308(11) 0.0416(13) 0.0022(10) -0.0024(12) -0.0126(11)
C14 0.0352(12) 0.0278(11) 0.0506(15) -0.0035(10) 0.0040(11) -0.0042(9)
C15 0.0322(11) 0.0299(11) 0.0445(13) -0.0041(10) 0.0015(10) 0.0017(9)
C16 0.0324(11) 0.0305(11) 0.0394(12) -0.0042(9) 0.0045(10) 0.0025(9)
C17 0.0401(13) 0.0354(12) 0.0421(13) 0.0004(10) 0.0038(11) 0.0020(10)
C18 0.0434(14) 0.0543(16) 0.0427(14) 0.0039(12) -0.0009(12) 0.0088(13)
C19 0.0339(13) 0.0608(17) 0.0484(15) -0.0061(13) -0.0068(12) -0.0022(12)
C20 0.0363(13) 0.0424(14) 0.0533(16) -0.0072(12) 0.0006(12) -0.0050(11)

loop_
_atom_type_symbol
_atom_type_description
_atom_type_scat_dispersion_real
_atom_type_scat_dispersion_imag
_atom_type_scat_source
C C 0.0033 0.0016 'International Tables Vol C Tables 4.2.6.8 and 6.1.1.4'
H H 0.0000 0.0000 'International Tables Vol C Tables 4.2.6.8 and 6.1.1.4'
Cl Cl 0.1484 0.1585 'International Tables Vol C Tables 4.2.6.8 and 6.1.1.4'
F F 0.0171 0.0103 'International Tables Vol C Tables 4.2.6.8 and 6.1.1.4'
N N 0.0061 0.0033 'International Tables Vol C Tables 4.2.6.8 and 6.1.1.4'
O O 0.0106 0.0060 'International Tables Vol C Tables 4.2.6.8 and 6.1.1.4'
Pd Pd -0.9988 1.0072 'International Tables Vol C Tables 4.2.6.8 and 6.1.1.4'
S S 0.1246 0.1234 'International Tables Vol C Tables 4.2.6.8 and 6.1.1.4'

loop_
_geom_angle_atom_site_label_1
_geom_angle_atom_site_label_2
_geom_angle_atom_site_label_3
_geom_angle
_geom_angle_site_symmetry_1
_geom_angle_site_symmetry_3
_geom_angle_publ_flag
O1 Pd1 Cl1 89.87(5) . . ?
O1 Pd1 N1 167.67(8) . . ?
N1 Pd1 Cl1 94.76(6) . . ?
N2 Pd1 Cl1 167.48(6) . . ?
N2 Pd1 O1 90.12(8) . . ?
N2 Pd1 N1 87.82(8) . . ?
C6 S1 C7 90.23(13) . . ?
C16 O1 Pd1 118.05(14) . . ?
C1 N1 Pd1 123.89(17) . . ?
C7 N1 Pd1 123.43(18) . . ?
C7 N1 C1 112.2(2) . . ?
C13 N2 Pd1 118.26(16) . . ?
C14 N2 Pd1 122.80(17) . . ?
C14 N2 C13 118.7(2) . . ?
C2 C1 N1 127.2(2) . . ?
C2 C1 C6 119.8(3) . . ?
C6 C1 N1 113.0(3) . . ?
C1 C2 H2 120.7 . . ?
C3 C2 C1 118.6(3) . . ?
C3 C2 H2 120.7 . . ?
C2 C3 H3 119.5 . . ?
C2 C3 C4 121.0(3) . . ?
C4 C3 H3 119.5 . . ?
C3 C4 H4 119.3 . . ?
C5 C4 C3 121.3(3) . . ?
C5 C4 H4 119.3 . . ?
C4 C5 H5 120.9 . . ?
C4 C5 C6 118.3(3) . . ?
C6 C5 H5 120.9 . . ?
C1 C6 S1 110.1(2) . . ?
C5 C6 S1 129.0(3) . . ?
C5 C6 C1 120.8(3) . . ?
N1 C7 S1 114.2(2) . . ?
N1 C7 C8 125.7(2) . . ?
C8 C7 S1 120.10(19) . . ?
C9 C8 C7 119.7(3) . . ?
C9 C8 C13 118.4(3) . . ?
C13 C8 C7 121.8(2) . . ?
C8 C9 H9 119.6 . . ?
C10 C9 C8 120.9(3) . . ?
C10 C9 H9 119.6 . . ?
C9 C10 H10 119.8 . . ?
C11 C10 C9 120.4(3) . . ?
C11 C10 H10 119.8 . . ?
C10 C11 H11 120.0 . . ?
C10 C11 C12 120.1(3) . . ?
C12 C11 H11 120.0 . . ?
C11 C12 H12 120.0 . . ?
C11 C12 C13 120.0(3) . . ?
C13 C12 H12 120.0 . . ?
C8 C13 N2 121.1(2) . . ?
C12 C13 N2 118.8(3) . . ?
C12 C13 C8 120.1(3) . . ?
N2 C14 H14 117.3 . . ?
N2 C14 C15 125.4(2) . . ?
C15 C14 H14 117.3 . . ?
C16 C15 C14 121.3(2) . . ?
C16 C15 C20 121.3(2) . . ?
C20 C15 C14 117.0(2) . . ?
O1 C16 C15 126.6(2) . . ?
O1 C16 C17 118.6(2) . . ?
C15 C16 C17 114.7(2) . . ?
F1 C17 C16 117.0(2) . . ?
F1 C17 C18 118.8(2) . . ?
C18 C17 C16 124.2(2) . . ?
C17 C18 H18 120.9 . . ?
C17 C18 C19 118.3(3) . . ?
C19 C18 H18 120.9 . . ?
F2 C19 C18 117.8(3) . . ?
C20 C19 F2 120.2(3) . . ?
C20 C19 C18 122.1(2) . . ?
C15 C20 H20 120.3 . . ?
C19 C20 C15 119.4(3) . . ?
C19 C20 H20 120.3 . . ?

loop_
_geom_bond_atom_site_label_1
_geom_bond_atom_site_label_2
_geom_bond_distance
_geom_bond_site_symmetry_2
_geom_bond_publ_flag
Pd1 Cl1 2.3264(7) . ?
Pd1 O1 1.9967(16) . ?
Pd1 N1 2.029(2) . ?
Pd1 N2 1.984(2) . ?
S1 C6 1.724(3) . ?
S1 C7 1.729(3) . ?
F1 C17 1.352(3) . ?
F2 C19 1.361(3) . ?
O1 C16 1.303(3) . ?
N1 C1 1.401(3) . ?
N1 C7 1.311(3) . ?
N2 C13 1.427(3) . ?
N2 C14 1.288(3) . ?
C1 C2 1.388(4) . ?
C1 C6 1.400(4) . ?
C2 H2 0.9300 . ?
C2 C3 1.381(4) . ?
C3 H3 0.9300 . ?
C3 C4 1.388(5) . ?
C4 H4 0.9300 . ?
C4 C5 1.361(5) . ?
C5 H5 0.9300 . ?
C5 C6 1.399(4) . ?
C7 C8 1.458(4) . ?
C8 C9 1.398(4) . ?
C8 C13 1.399(4) . ?
C9 H9 0.9300 . ?
C9 C10 1.375(5) . ?
C10 H10 0.9300 . ?
C10 C11 1.372(6) . ?
C11 H11 0.9300 . ?
C11 C12 1.386(4) . ?
C12 H12 0.9300 . ?
C12 C13 1.392(4) . ?
C14 H14 0.9300 . ?
C14 C15 1.428(3) . ?
C15 C16 1.418(3) . ?
C15 C20 1.419(3) . ?
C16 C17 1.419(3) . ?
C17 C18 1.361(4) . ?
C18 H18 0.9300 . ?
C18 C19 1.387(4) . ?
C19 C20 1.348(4) . ?
C20 H20 0.9300 . ?

loop_
_geom_torsion_atom_site_label_1
_geom_torsion_atom_site_label_2
_geom_torsion_atom_site_label_3
_geom_torsion_atom_site_label_4
_geom_torsion
_geom_torsion_site_symmetry_1
_geom_torsion_site_symmetry_2
_geom_torsion_site_symmetry_3
_geom_torsion_site_symmetry_4
_geom_torsion_publ_flag
Pd1 O1 C16 C15 30.1(3) . . . . ?
Pd1 O1 C16 C17 -153.41(17) . . . . ?
Pd1 N1 C1 C2 0.1(4) . . . . ?
Pd1 N1 C1 C6 -176.92(18) . . . . ?
Pd1 N1 C7 S1 176.90(11) . . . . ?
Pd1 N1 C7 C8 -1.9(3) . . . . ?
Pd1 N2 C13 C8 -43.7(3) . . . . ?
Pd1 N2 C13 C12 135.4(2) . . . . ?
Pd1 N2 C14 C15 -8.1(3) . . . . ?
S1 C7 C8 C9 21.5(3) . . . . ?
S1 C7 C8 C13 -155.6(2) . . . . ?
F1 C17 C18 C19 -179.3(2) . . . . ?
F2 C19 C20 C15 178.7(2) . . . . ?
O1 C16 C17 F1 2.1(3) . . . . ?
O1 C16 C17 C18 -178.3(2) . . . . ?
N1 C1 C2 C3 -179.7(3) . . . . ?
N1 C1 C6 S1 2.4(3) . . . . ?
N1 C1 C6 C5 -179.0(3) . . . . ?
N1 C7 C8 C9 -159.8(3) . . . . ?
N1 C7 C8 C13 23.1(4) . . . . ?
N2 C14 C15 C16 -17.6(4) . . . . ?
N2 C14 C15 C20 169.8(2) . . . . ?
C1 N1 C7 S1 4.2(3) . . . . ?
C1 N1 C7 C8 -174.6(2) . . . . ?
C1 C2 C3 C4 0.1(5) . . . . ?
C2 C1 C6 S1 -174.8(2) . . . . ?
C2 C1 C6 C5 3.7(4) . . . . ?
C2 C3 C4 C5 2.0(6) . . . . ?
C3 C4 C5 C6 -1.1(6) . . . . ?
C4 C5 C6 S1 176.6(3) . . . . ?
C4 C5 C6 C1 -1.7(5) . . . . ?
C6 S1 C7 N1 -2.4(2) . . . . ?
C6 S1 C7 C8 176.4(2) . . . . ?
C6 C1 C2 C3 -2.9(4) . . . . ?
C7 S1 C6 C1 -0.1(2) . . . . ?
C7 S1 C6 C5 -178.5(3) . . . . ?
C7 N1 C1 C2 172.7(3) . . . . ?
C7 N1 C1 C6 -4.3(3) . . . . ?
C7 C8 C9 C10 179.4(3) . . . . ?
C7 C8 C13 N2 2.1(4) . . . . ?
C7 C8 C13 C12 -177.0(2) . . . . ?
C8 C9 C10 C11 -1.0(5) . . . . ?
C9 C8 C13 N2 -175.1(2) . . . . ?
C9 C8 C13 C12 5.8(4) . . . . ?
C9 C10 C11 C12 3.0(6) . . . . ?
C10 C11 C12 C13 -0.5(5) . . . . ?
C11 C12 C13 N2 176.9(3) . . . . ?
C11 C12 C13 C8 -4.0(4) . . . . ?
C13 N2 C14 C15 166.6(2) . . . . ?
C13 C8 C9 C10 -3.4(4) . . . . ?
C14 N2 C13 C8 141.3(2) . . . . ?
C14 N2 C13 C12 -39.6(3) . . . . ?
C14 C15 C16 O1 4.6(4) . . . . ?
C14 C15 C16 C17 -172.0(2) . . . . ?
C14 C15 C20 C19 173.7(3) . . . . ?
C15 C16 C17 F1 179.0(2) . . . . ?
C15 C16 C17 C18 -1.3(4) . . . . ?
C16 C15 C20 C19 1.1(4) . . . . ?
C16 C17 C18 C19 1.0(4) . . . . ?
C17 C18 C19 F2 -179.7(2) . . . . ?
C17 C18 C19 C20 0.5(4) . . . . ?
C18 C19 C20 C15 -1.5(4) . . . . ?
C20 C15 C16 O1 176.9(2) . . . . ?
C20 C15 C16 C17 0.2(3) . . . . ?
